data_1001848
loop_
_publ_author_name
'Desgardin, G'
'Robert, C'
'Raveau, B'

_publ_section_title
;
Etude de comportement du thallium dans de nouvelles structures a
tunnels entrecroises: Tl2 Nb6 Ti O18 et Tl2 Ta6 Ti O18
;
_journal_coden_ASTM MRBUAC
_journal_name_full 'Materials Research Bulletin'
_journal_page_first 621
_journal_page_last 626
_journal_paper_doi 10.1016/0025-5408(78)90187-3
_journal_volume 13
_journal_year 1978
_chemical_formula_structural 'TL2 TA6 TI O18'
_chemical_formula_sum 'O18 Ta6 Ti Tl2'
_chemical_name_systematic 'Dithallium hexatantalum titanium oxide'
_space_group_IT_number 164
_symmetry_cell_setting trigonal
_symmetry_Int_Tables_number 164
_symmetry_space_group_name_Hall '-P 3 2"'
_symmetry_space_group_name_H-M 'P -3 m 1'
_cell_angle_alpha 90
_cell_angle_beta 90
_cell_angle_gamma 120
_cell_formula_units_Z 1
_cell_length_a 7.524(4)
_cell_length_b 7.524(4)
_cell_length_c 8.259(8)
_cell_volume 404.9
_exptl_crystal_density_meas 7.6(5)
_refine_ls_R_factor_all 0.06
_cod_database_code 1001848

loop_
_symmetry_equiv_pos_as_xyz
x,y,z
-y,x-y,z
y-x,-x,z
-y,-x,z
x,x-y,z
y-x,y,z
-x,-y,-z
y,y-x,-z
x-y,x,-z
y,x,-z
-x,y-x,-z
x-y,-y,-z

loop_
_atom_site_label
_atom_site_type_symbol
_atom_site_symmetry_multiplicity
_atom_site_Wyckoff_symbol
_atom_site_fract_x
_atom_site_fract_y
_atom_site_fract_z
_atom_site_occupancy
_atom_site_attached_hydrogens
_atom_site_calc_flag
Tl1 Tl1+ 6 i 0.366 -0.366 0.697 0.3333 0 d
Ta1 Ta5+ 6 i 0.1686 -0.1686 0.141 1. 0 d
Ti1 Ti4+ 1 b 0. 0. 0.5 1. 0 d
O1 O2- 6 i 0.445 -0.445 0.157 1. 0 d
O2 O2- 6 i 0.851 -0.851 0.131 1. 0 d
O3 O2- 6 i 0.12 -0.12 0.348 1. 0 d

loop_
_atom_type_symbol
_atom_type_oxidation_number
Tl1+ 1.000
Ta5+ 5.000
Ti4+ 4.000
O2- -2.000
